data_7712074
loop_
_publ_author_name
'Sch\"uren, Andreas O.'
'Ridgway, Benjamin M.'
'Di Salvo, Florencia'
'Carella, Luca M.'
'Gramm, Verena K.'
'Metzger, Elisa'
'Doctorovich, Fabio'
'Rentschler, Eva'
'Sch\"unemann, Volker'
'Ruschewitz, Uwe'
'Klein, Axel'

_publ_section_title
;
 Structural insight into halide-coordinated [Fe4S4XnY4&#x2212;n]2&#x2212;
 clusters (X, Y = Cl, Br, I) by XRD and M\"ossbauer spectroscopy
;
_journal_issue 5
_journal_name_full 'Dalton Transactions'
_journal_page_first 1277
_journal_page_last 1290
_journal_paper_doi 10.1039/D2DT03203A
_journal_volume 52
_journal_year 2023
_chemical_compound_source 'slow diffusion of diethyl ether into MeCN solutions'
_chemical_formula_moiety '2(Cl3 Fe3 S3), 3(C10 H16 N)'
_chemical_formula_sum 'C30 H48 Cl6 Fe6 N3 S6'
_chemical_formula_weight 1190.87
_chemical_properties_physical Air-sensitive,Hygroscopic,Oxygen-sensitive
_space_group_crystal_system triclinic
_space_group_IT_number 2
_space_group_name_Hall '-P 1'
_space_group_name_H-M_alt 'P -1'
_atom_sites_solution_hydrogens geom
_atom_sites_solution_primary direct
_audit_creation_date 2021-01-13
_audit_creation_method
;
Olex2 1.2
(compiled 2018.05.29 svn.r3508 for OlexSys, GUI svn.r5506)
;
_audit_update_record
;
2021-01-13 deposited with the CCDC.	2022-12-14 downloaded from the CCDC.
;
_cell_angle_alpha 104.898(4)
_cell_angle_beta 89.793(4)
_cell_angle_gamma 93.675(4)
_cell_formula_units_Z 2
_cell_length_a 10.2381(5)
_cell_length_b 12.3598(6)
_cell_length_c 19.934(1)
_cell_measurement_reflns_used 19252
_cell_measurement_temperature 293(2)
_cell_measurement_theta_max 54.56
_cell_measurement_theta_min 3.41
_cell_volume 2432.4(2)
_computing_molecular_graphics 'Olex2 (Dolomanov et al., 2009)'
_computing_publication_material 'Olex2 (Dolomanov et al., 2009)'
_computing_structure_refinement 'ShelXL (Sheldrick, 2015)'
_computing_structure_solution 'ShelXS (Sheldrick, 2008)'
_diffrn_ambient_temperature 293(2)
_diffrn_measured_fraction_theta_full 1.000
_diffrn_measured_fraction_theta_max 0.990
_diffrn_measurement_device_type STOE-IPDS
_diffrn_radiation_monochromator graphite
_diffrn_radiation_source 'fine-focus sealed tube'
_diffrn_radiation_type MoK\a
_diffrn_radiation_wavelength 0.71073
_diffrn_reflns_av_R_equivalents 0.1106
_diffrn_reflns_av_unetI/netI 0.0729
_diffrn_reflns_Laue_measured_fraction_full 1.000
_diffrn_reflns_Laue_measured_fraction_max 0.990
_diffrn_reflns_limit_h_max 12
_diffrn_reflns_limit_h_min -11
_diffrn_reflns_limit_k_max 15
_diffrn_reflns_limit_k_min -15
_diffrn_reflns_limit_l_max 25
_diffrn_reflns_limit_l_min -25
_diffrn_reflns_number 33479
_diffrn_reflns_point_group_measured_fraction_full 1.000
_diffrn_reflns_point_group_measured_fraction_max 0.990
_diffrn_reflns_theta_full 25.242
_diffrn_reflns_theta_max 26.814
_diffrn_reflns_theta_min 1.709
_exptl_absorpt_coefficient_mu 2.354
_exptl_absorpt_correction_T_max 0.7654
_exptl_absorpt_correction_T_min 0.5248
_exptl_absorpt_correction_type numerical
_exptl_absorpt_process_details
;
Numeric absorption correction was performed 
using X-RED und X-SHAPE packages.
;
_exptl_crystal_colour black
_exptl_crystal_density_diffrn 1.626
_exptl_crystal_density_method 'not measured'
_exptl_crystal_description plate
_exptl_crystal_F_000 1206
_exptl_crystal_preparation 'Magnetic properties'
_exptl_crystal_size_max 1.0
_exptl_crystal_size_mid 0.5
_exptl_crystal_size_min 0.3
_refine_diff_density_max 0.530
_refine_diff_density_min -0.610
_refine_diff_density_rms 0.083
_refine_ls_extinction_method none
_refine_ls_goodness_of_fit_ref 0.998
_refine_ls_hydrogen_treatment constr
_refine_ls_matrix_type full
_refine_ls_number_parameters 469
_refine_ls_number_reflns 10306
_refine_ls_number_restraints 0
_refine_ls_restrained_S_all 0.998
_refine_ls_R_factor_all 0.0589
_refine_ls_R_factor_gt 0.0387
_refine_ls_shift/su_max 0.001
_refine_ls_shift/su_mean 0.000
_refine_ls_structure_factor_coef Fsqd
_refine_ls_weighting_details 'w=1/[\s^2^(Fo^2^)+(0.0488P)^2^] where P=(Fo^2^+2Fc^2^)/3'
_refine_ls_weighting_scheme calc
_refine_ls_wR_factor_gt 0.0938
_refine_ls_wR_factor_ref 0.1066
_reflns_Friedel_coverage 0.000
_reflns_number_gt 7377
_reflns_number_total 10306
_reflns_threshold_expression 'I > 2\s(I)'
_cod_data_source_file d2dt03203a2.cif
_cod_data_source_block aos0153c
_cod_original_cell_volume 2432.42(20)
_cod_database_code 7712074
_shelx_shelxl_version_number 2018/3
_shelx_space_group_comment
;
The symmetry employed for this shelxl refinement is uniquely defined
by the following loop, which should always be used as a source of
symmetry information in preference to the above space-group names.
They are only intended as comments.
;
_olex2_refinement_description
;
1. Fixed Uiso
 At 1.2 times of:
  All C(H) groups, All C(H,H) groups
 At 1.5 times of:
  All C(H,H,H) groups
2.a Secondary CH2 refined with riding coordinates:
 C7(H7A,H7B), C27(H27A,H27B), C17(H17A,H17B)
2.b Aromatic/amide H refined with riding coordinates:
 C1(H1), C2(H2), C3(H3), C4(H4), C5(H5), C21(H21), C22(H22), C23(H23),
 C24(H24), C25(H25), C11(H11), C12(H12), C13(H13), C14(H14), C15(H15)
2.c Idealised Me refined as rotating group:
 C8(H8A,H8B,H8C), C9(H9A,H9B,H9C), C10(H10A,H10B,H10C), C28(H28A,H28B,H28C),
 C29(H29A,H29B,H29C), C30(H30A,H30B,H30C), C18(H18A,H18B,H18C), C19(H19A,H19B,
 H19C), C20(H20A,H20B,H20C)
;
_olex2_submission_special_instructions 'No special instructions were received'

loop_
_space_group_symop_operation_xyz
'x, y, z'
'-x, -y, -z'

loop_
_atom_site_label
_atom_site_type_symbol
_atom_site_fract_x
_atom_site_fract_y
_atom_site_fract_z
_atom_site_U_iso_or_equiv
_atom_site_adp_type
_atom_site_occupancy
_atom_site_site_symmetry_order
_atom_site_calc_flag
_atom_site_refinement_flags_posn
_atom_site_refinement_flags_adp
_atom_site_refinement_flags_occupancy
_atom_site_disorder_assembly
_atom_site_disorder_group
Fe1 Fe -0.12600(4) 0.33983(4) 1.01347(3) 0.04474(12) Uani 1 1 d . . . . .
Fe2 Fe 0.12765(4) 0.34414(4) 0.96597(2) 0.04385(11) Uani 1 1 d . . . . .
Fe3 Fe 0.04705(4) 0.47332(4) 0.88204(2) 0.04399(11) Uani 1 1 d . . . . .
Cl1 Cl -0.24574(11) 0.18947(9) 1.02204(7) 0.0802(3) Uani 1 1 d . . . . .
Cl2 Cl 0.25462(10) 0.20149(9) 0.93340(6) 0.0728(3) Uani 1 1 d . . . . .
Cl3 Cl 0.08418(12) 0.43980(12) 0.76935(5) 0.0808(3) Uani 1 1 d . . . . .
S1 S 0.06367(8) 0.36929(7) 1.07827(5) 0.04790(19) Uani 1 1 d . . . . .
S2 S 0.23404(7) 0.50147(7) 0.94875(4) 0.04452(17) Uani 1 1 d . . . . .
S3 S -0.06249(8) 0.31989(7) 0.90223(4) 0.04757(19) Uani 1 1 d . . . . .
Fe4 Fe 0.34871(4) 0.94245(4) 0.40792(2) 0.04403(11) Uani 1 1 d . . . . .
Fe5 Fe 0.61087(4) 1.00076(4) 0.39577(2) 0.04360(11) Uani 1 1 d . . . . .
Fe6 Fe 0.42297(4) 0.81400(4) 0.49510(3) 0.04445(12) Uani 1 1 d . . . . .
Cl4 Cl 0.20031(10) 0.88702(10) 0.32346(6) 0.0734(3) Uani 1 1 d . . . . .
Cl5 Cl 0.72327(12) 0.98990(14) 0.30055(6) 0.0945(4) Uani 1 1 d . . . . .
Cl6 Cl 0.35876(11) 0.63646(8) 0.48629(6) 0.0687(3) Uani 1 1 d . . . . .
S4 S 0.25544(7) 0.93256(7) 0.50973(4) 0.04481(18) Uani 1 1 d . . . . .
S5 S 0.44130(8) 1.11542(7) 0.41163(5) 0.04747(19) Uani 1 1 d . . . . .
S6 S 0.51864(8) 0.82780(7) 0.39427(4) 0.04744(18) Uani 1 1 d . . . . .
N1 N 0.9792(3) 0.9300(2) 0.83729(16) 0.0540(7) Uani 1 1 d . . . . .
C1 C 0.6837(4) 0.8634(4) 0.8954(2) 0.0707(11) Uani 1 1 d . . . . .
H1 H 0.731347 0.823388 0.919459 0.085 Uiso 1 1 calc R . . . .
C2 C 0.5651(5) 0.8999(5) 0.9200(3) 0.0885(14) Uani 1 1 d . . . . .
H2 H 0.531769 0.882732 0.959807 0.106 Uiso 1 1 calc R . . . .
C3 C 0.4968(5) 0.9601(5) 0.8873(4) 0.1012(18) Uani 1 1 d . . . . .
H3 H 0.418540 0.988008 0.905838 0.121 Uiso 1 1 calc R . . . .
C4 C 0.5413(5) 0.9808(4) 0.8268(4) 0.105(2) Uani 1 1 d . . . . .
H4 H 0.491387 1.020355 0.803588 0.126 Uiso 1 1 calc R . . . .
C5 C 0.6613(5) 0.9429(4) 0.7994(3) 0.0804(14) Uani 1 1 d . . . . .
H5 H 0.691368 0.956386 0.757999 0.097 Uiso 1 1 calc R . . . .
C6 C 0.7339(4) 0.8851(3) 0.8354(2) 0.0556(8) Uani 1 1 d . . . . .
C7 C 0.8653(4) 0.8465(3) 0.8108(2) 0.0596(9) Uani 1 1 d . . . . .
H7A H 0.864850 0.827808 0.760454 0.072 Uiso 1 1 calc R . . . .
H7B H 0.878954 0.778400 0.824677 0.072 Uiso 1 1 calc R . . . .
C8 C 1.1040(4) 0.8740(4) 0.8157(3) 0.0781(12) Uani 1 1 d . . . . .
H8A H 1.106871 0.809295 0.833708 0.117 Uiso 1 1 calc GR . . . .
H8B H 1.177319 0.925644 0.833546 0.117 Uiso 1 1 calc GR . . . .
H8C H 1.107514 0.851367 0.765913 0.117 Uiso 1 1 calc GR . . . .
C9 C 0.9797(4) 0.9687(4) 0.9145(2) 0.0730(11) Uani 1 1 d . . . . .
H9A H 0.901305 1.006094 0.929502 0.110 Uiso 1 1 calc GR . . . .
H9B H 1.054626 1.019663 0.930140 0.110 Uiso 1 1 calc GR . . . .
H9C H 0.983408 0.905200 0.933725 0.110 Uiso 1 1 calc GR . . . .
C10 C 0.9760(4) 1.0291(4) 0.8074(3) 0.0735(12) Uani 1 1 d . . . . .
H10A H 0.971315 1.003826 0.757625 0.110 Uiso 1 1 calc GR . . . .
H10B H 1.053924 1.077102 0.821118 0.110 Uiso 1 1 calc GR . . . .
H10C H 0.900666 1.069834 0.824102 0.110 Uiso 1 1 calc GR . . . .
N2 N 0.5713(3) 0.3882(3) 0.81460(17) 0.0598(8) Uani 1 1 d . . . . .
C21 C 0.4012(4) 0.6041(3) 0.7961(2) 0.0665(10) Uani 1 1 d . . . . .
H21 H 0.379767 0.608887 0.842137 0.080 Uiso 1 1 calc R . . . .
C22 C 0.3940(5) 0.6965(4) 0.7695(3) 0.0863(15) Uani 1 1 d . . . . .
H22 H 0.368280 0.763651 0.797957 0.104 Uiso 1 1 calc R . . . .
C23 C 0.4244(5) 0.6902(5) 0.7016(3) 0.0890(16) Uani 1 1 d . . . . .
H23 H 0.419846 0.752942 0.684321 0.107 Uiso 1 1 calc R . . . .
C24 C 0.4616(4) 0.5912(5) 0.6591(3) 0.0803(14) Uani 1 1 d . . . . .
H24 H 0.480359 0.586308 0.612806 0.096 Uiso 1 1 calc R . . . .
C25 C 0.4710(4) 0.4991(4) 0.6853(2) 0.0617(9) Uani 1 1 d . . . . .
H25 H 0.498019 0.432662 0.656595 0.074 Uiso 1 1 calc R . . . .
C26 C 0.4407(3) 0.5042(3) 0.75374(18) 0.0490(7) Uani 1 1 d . . . . .
C27 C 0.4438(3) 0.4025(3) 0.77968(19) 0.0530(8) Uani 1 1 d . . . . .
H27A H 0.425821 0.337291 0.740943 0.064 Uiso 1 1 calc R . . . .
H27B H 0.373541 0.403501 0.812584 0.064 Uiso 1 1 calc R . . . .
C28 C 0.5943(5) 0.4784(5) 0.8798(2) 0.0910(16) Uani 1 1 d . . . . .
H28A H 0.601896 0.549935 0.869107 0.137 Uiso 1 1 calc GR . . . .
H28B H 0.673603 0.467053 0.901837 0.137 Uiso 1 1 calc GR . . . .
H28C H 0.522146 0.476323 0.910414 0.137 Uiso 1 1 calc GR . . . .
C29 C 0.5610(5) 0.2763(5) 0.8304(3) 0.106(2) Uani 1 1 d . . . . .
H29A H 0.490550 0.273887 0.861994 0.160 Uiso 1 1 calc GR . . . .
H29B H 0.641515 0.264401 0.851082 0.160 Uiso 1 1 calc GR . . . .
H29C H 0.544151 0.218681 0.788182 0.160 Uiso 1 1 calc GR . . . .
C30 C 0.6836(4) 0.3905(4) 0.7676(3) 0.0776(12) Uani 1 1 d . . . . .
H30A H 0.666548 0.335199 0.724449 0.116 Uiso 1 1 calc GR . . . .
H30B H 0.761475 0.374223 0.788889 0.116 Uiso 1 1 calc GR . . . .
H30C H 0.695569 0.463470 0.759163 0.116 Uiso 1 1 calc GR . . . .
N3 N 0.9060(3) 0.7174(3) 0.43922(19) 0.0605(8) Uani 1 1 d . . . . .
C11 C 1.0370(4) 0.7168(4) 0.5956(3) 0.0808(14) Uani 1 1 d . . . . .
H11 H 1.110887 0.748997 0.579193 0.097 Uiso 1 1 calc R . . . .
C12 C 1.0507(5) 0.6619(5) 0.6461(3) 0.0917(16) Uani 1 1 d . . . . .
H12 H 1.133449 0.656506 0.663560 0.110 Uiso 1 1 calc R . . . .
C13 C 0.9417(6) 0.6143(4) 0.6714(3) 0.0857(15) Uani 1 1 d . . . . .
H13 H 0.950662 0.576821 0.705896 0.103 Uiso 1 1 calc R . . . .
C14 C 0.8215(5) 0.6229(4) 0.6455(3) 0.0814(13) Uani 1 1 d . . . . .
H14 H 0.747666 0.591714 0.662594 0.098 Uiso 1 1 calc R . . . .
C15 C 0.8080(4) 0.6773(4) 0.5942(3) 0.0731(12) Uani 1 1 d . . . . .
H15 H 0.725172 0.681821 0.576576 0.088 Uiso 1 1 calc R . . . .
C16 C 0.9162(4) 0.7255(3) 0.5685(2) 0.0618(9) Uani 1 1 d . . . . .
C17 C 0.9003(4) 0.7868(3) 0.5139(2) 0.0676(11) Uani 1 1 d . . . . .
H17A H 0.968117 0.847237 0.520936 0.081 Uiso 1 1 calc R . . . .
H17B H 0.816735 0.820634 0.520517 0.081 Uiso 1 1 calc R . . . .
C18 C 0.7978(4) 0.6272(4) 0.4232(3) 0.0843(14) Uani 1 1 d . . . . .
H18A H 0.808720 0.575512 0.451051 0.126 Uiso 1 1 calc GR . . . .
H18B H 0.799972 0.588068 0.374944 0.126 Uiso 1 1 calc GR . . . .
H18C H 0.715274 0.660189 0.433280 0.126 Uiso 1 1 calc GR . . . .
C19 C 1.0344(4) 0.6648(4) 0.4253(2) 0.0708(11) Uani 1 1 d . . . . .
H19A H 1.104416 0.722246 0.436020 0.106 Uiso 1 1 calc GR . . . .
H19B H 1.038050 0.624831 0.377302 0.106 Uiso 1 1 calc GR . . . .
H19C H 1.042980 0.613663 0.453815 0.106 Uiso 1 1 calc GR . . . .
C20 C 0.8933(5) 0.7934(4) 0.3919(3) 0.0849(14) Uani 1 1 d . . . . .
H20A H 0.814397 0.832183 0.402250 0.127 Uiso 1 1 calc GR . . . .
H20B H 0.889989 0.749605 0.344471 0.127 Uiso 1 1 calc GR . . . .
H20C H 0.967268 0.847039 0.398640 0.127 Uiso 1 1 calc GR . . . .

loop_
_atom_site_aniso_label
_atom_site_aniso_U_11
_atom_site_aniso_U_22
_atom_site_aniso_U_33
_atom_site_aniso_U_23
_atom_site_aniso_U_13
_atom_site_aniso_U_12
Fe1 0.0415(2) 0.0408(2) 0.0536(3) 0.0161(2) 0.0013(2) -0.00036(18)
Fe2 0.0413(2) 0.0421(2) 0.0505(3) 0.0154(2) 0.0002(2) 0.00610(18)
Fe3 0.0451(2) 0.0486(2) 0.0404(2) 0.01497(19) -0.00123(19) 0.00424(19)
Cl1 0.0665(6) 0.0587(6) 0.1202(10) 0.0362(6) 0.0056(6) -0.0158(5)
Cl2 0.0654(6) 0.0615(6) 0.0916(8) 0.0144(5) 0.0031(5) 0.0271(5)
Cl3 0.0810(7) 0.1196(9) 0.0426(5) 0.0226(5) 0.0004(5) 0.0065(7)
S1 0.0464(4) 0.0499(4) 0.0532(5) 0.0228(4) -0.0015(4) 0.0075(3)
S2 0.0379(4) 0.0488(4) 0.0488(4) 0.0160(3) 0.0016(3) 0.0037(3)
S3 0.0459(4) 0.0454(4) 0.0501(4) 0.0104(3) -0.0042(4) 0.0012(3)
Fe4 0.0392(2) 0.0483(2) 0.0464(3) 0.0155(2) -0.00097(19) 0.00268(19)
Fe5 0.0392(2) 0.0504(3) 0.0427(2) 0.0145(2) 0.00536(18) 0.00467(19)
Fe6 0.0426(2) 0.0420(2) 0.0500(3) 0.0137(2) 0.0021(2) 0.00480(18)
Cl4 0.0619(6) 0.0965(7) 0.0655(6) 0.0306(5) -0.0214(5) -0.0093(5)
Cl5 0.0773(7) 0.1557(13) 0.0637(7) 0.0484(8) 0.0305(6) 0.0236(8)
Cl6 0.0744(6) 0.0461(5) 0.0870(7) 0.0205(5) -0.0011(5) -0.0004(4)
S4 0.0366(4) 0.0497(4) 0.0494(4) 0.0145(3) 0.0025(3) 0.0050(3)
S5 0.0431(4) 0.0480(4) 0.0559(5) 0.0207(4) -0.0008(4) 0.0064(3)
S6 0.0475(4) 0.0454(4) 0.0475(4) 0.0074(3) 0.0041(3) 0.0072(3)
N1 0.0591(17) 0.0524(16) 0.0504(16) 0.0129(13) 0.0050(14) 0.0042(13)
C1 0.064(2) 0.080(3) 0.071(3) 0.026(2) 0.003(2) 0.000(2)
C2 0.060(3) 0.111(4) 0.089(4) 0.018(3) 0.004(2) -0.004(3)
C3 0.064(3) 0.082(3) 0.144(6) 0.004(4) -0.005(3) 0.002(3)
C4 0.077(3) 0.072(3) 0.175(7) 0.050(4) -0.052(4) -0.007(3)
C5 0.071(3) 0.081(3) 0.102(4) 0.051(3) -0.026(3) -0.016(2)
C6 0.060(2) 0.0497(19) 0.056(2) 0.0137(16) -0.0064(17) -0.0032(16)
C7 0.075(2) 0.0441(18) 0.056(2) 0.0067(16) 0.0027(18) -0.0021(17)
C8 0.065(3) 0.090(3) 0.082(3) 0.022(3) 0.019(2) 0.024(2)
C9 0.073(3) 0.086(3) 0.052(2) 0.004(2) -0.001(2) 0.002(2)
C10 0.074(3) 0.065(2) 0.091(3) 0.038(2) -0.009(2) -0.005(2)
N2 0.0490(16) 0.071(2) 0.0633(19) 0.0239(16) -0.0046(14) 0.0019(14)
C21 0.064(2) 0.063(2) 0.069(3) 0.011(2) 0.006(2) 0.0037(19)
C22 0.071(3) 0.057(2) 0.130(5) 0.023(3) 0.008(3) 0.007(2)
C23 0.069(3) 0.088(4) 0.129(5) 0.064(4) -0.009(3) -0.009(3)
C24 0.066(3) 0.108(4) 0.079(3) 0.050(3) -0.007(2) -0.010(3)
C25 0.053(2) 0.075(2) 0.057(2) 0.0159(19) -0.0026(17) 0.0034(18)
C26 0.0385(16) 0.0553(19) 0.0523(19) 0.0135(15) -0.0031(14) -0.0020(14)
C27 0.0433(17) 0.060(2) 0.055(2) 0.0137(16) -0.0017(15) -0.0034(15)
C28 0.068(3) 0.138(5) 0.059(3) 0.008(3) -0.016(2) 0.011(3)
C29 0.084(3) 0.111(4) 0.154(6) 0.090(4) -0.014(3) -0.003(3)
C30 0.046(2) 0.105(3) 0.082(3) 0.024(3) 0.007(2) 0.012(2)
N3 0.0394(15) 0.0552(17) 0.085(2) 0.0123(16) 0.0016(15) 0.0088(13)
C11 0.052(2) 0.087(3) 0.086(3) -0.009(3) -0.008(2) 0.000(2)
C12 0.073(3) 0.096(4) 0.086(4) -0.016(3) -0.021(3) 0.019(3)
C13 0.110(4) 0.064(3) 0.076(3) -0.001(2) -0.015(3) 0.028(3)
C14 0.081(3) 0.068(3) 0.097(4) 0.024(3) 0.006(3) 0.004(2)
C15 0.053(2) 0.066(2) 0.102(3) 0.024(2) 0.005(2) 0.0031(19)
C16 0.054(2) 0.0454(18) 0.078(3) 0.0013(18) 0.0080(19) 0.0051(16)
C17 0.057(2) 0.048(2) 0.091(3) 0.005(2) 0.016(2) 0.0077(17)
C18 0.057(2) 0.083(3) 0.109(4) 0.021(3) -0.018(2) -0.015(2)
C19 0.051(2) 0.069(2) 0.081(3) -0.006(2) -0.004(2) 0.0201(18)
C20 0.078(3) 0.080(3) 0.107(4) 0.037(3) 0.015(3) 0.026(2)

loop_
_atom_type_symbol
_atom_type_description
_atom_type_scat_dispersion_real
_atom_type_scat_dispersion_imag
_atom_type_scat_source
C C 0.0033 0.0016 'International Tables Vol C Tables 4.2.6.8 and 6.1.1.4'
H H 0.0000 0.0000 'International Tables Vol C Tables 4.2.6.8 and 6.1.1.4'
Cl Cl 0.1484 0.1585 'International Tables Vol C Tables 4.2.6.8 and 6.1.1.4'
Fe Fe 0.3463 0.8444 'International Tables Vol C Tables 4.2.6.8 and 6.1.1.4'
N N 0.0061 0.0033 'International Tables Vol C Tables 4.2.6.8 and 6.1.1.4'
S S 0.1246 0.1234 'International Tables Vol C Tables 4.2.6.8 and 6.1.1.4'

loop_
_geom_angle_atom_site_label_1
_geom_angle_atom_site_label_2
_geom_angle_atom_site_label_3
_geom_angle
_geom_angle_site_symmetry_1
_geom_angle_site_symmetry_3
_geom_angle_publ_flag
Fe3 Fe1 Fe2 86.90(2) 2_567 . ?
Cl1 Fe1 Fe2 126.01(4) . . ?
Cl1 Fe1 Fe3 128.22(4) . 2_567 ?
Cl1 Fe1 S1 113.07(4) . . ?
Cl1 Fe1 S2 111.94(4) . 2_567 ?
Cl1 Fe1 S3 109.90(5) . . ?
S1 Fe1 Fe2 52.60(3) . . ?
S1 Fe1 Fe3 52.53(3) . 2_567 ?
S2 Fe1 Fe2 122.03(3) 2_567 . ?
S2 Fe1 Fe3 53.10(2) 2_567 2_567 ?
S2 Fe1 S1 105.62(4) 2_567 . ?
S3 Fe1 Fe2 53.05(2) . . ?
S3 Fe1 Fe3 121.84(3) . 2_567 ?
S3 Fe1 S1 105.63(4) . . ?
S3 Fe1 S2 110.44(3) . 2_567 ?
Fe3 Fe2 Fe1 87.456(19) . . ?
Cl2 Fe2 Fe1 127.79(4) . . ?
Cl2 Fe2 Fe3 125.26(4) . . ?
Cl2 Fe2 S1 111.76(4) . . ?
Cl2 Fe2 S2 109.29(4) . . ?
Cl2 Fe2 S3 113.19(4) . . ?
S1 Fe2 Fe1 53.05(2) . . ?
S1 Fe2 Fe3 122.95(3) . . ?
S1 Fe2 S3 105.28(4) . . ?
S2 Fe2 Fe1 122.83(3) . . ?
S2 Fe2 Fe3 53.22(2) . . ?
S2 Fe2 S1 111.54(4) . . ?
S2 Fe2 S3 105.60(3) . . ?
S3 Fe2 Fe1 52.25(3) . . ?
S3 Fe2 Fe3 52.41(2) . . ?
Fe2 Fe3 Fe1 87.755(19) . 2_567 ?
Cl3 Fe3 Fe1 128.59(4) . 2_567 ?
Cl3 Fe3 Fe2 124.72(4) . . ?
Cl3 Fe3 S1 111.84(4) . 2_567 ?
Cl3 Fe3 S2 113.63(4) . . ?
Cl3 Fe3 S3 108.26(5) . . ?
S1 Fe3 Fe1 53.10(3) 2_567 2_567 ?
S1 Fe3 Fe2 123.43(3) 2_567 . ?
S1 Fe3 S2 105.47(4) 2_567 . ?
S2 Fe3 Fe1 52.38(2) . 2_567 ?
S2 Fe3 Fe2 52.52(2) . . ?
S3 Fe3 Fe1 123.07(3) . 2_567 ?
S3 Fe3 Fe2 53.20(2) . . ?
S3 Fe3 S1 111.83(4) . 2_567 ?
S3 Fe3 S2 105.69(3) . . ?
Fe2 S1 Fe1 74.35(3) . . ?
Fe3 S1 Fe1 74.37(3) 2_567 . ?
Fe3 S1 Fe2 113.02(3) 2_567 . ?
Fe1 S2 Fe2 114.70(4) 2_567 . ?
Fe1 S2 Fe3 74.52(3) 2_567 . ?
Fe2 S2 Fe3 74.26(3) . . ?
Fe1 S3 Fe2 74.70(3) . . ?
Fe1 S3 Fe3 114.64(4) . . ?
Fe3 S3 Fe2 74.39(3) . . ?
Fe5 Fe4 Fe6 87.691(18) . . ?
Cl4 Fe4 Fe5 127.50(4) . . ?
Cl4 Fe4 Fe6 124.83(4) . . ?
Cl4 Fe4 S4 109.02(4) . . ?
Cl4 Fe4 S5 111.60(4) . . ?
Cl4 Fe4 S6 112.62(4) . . ?
S4 Fe4 Fe5 123.34(3) . . ?
S4 Fe4 Fe6 53.02(2) . . ?
S4 Fe4 S6 105.31(3) . . ?
S5 Fe4 Fe5 52.87(2) . . ?
S5 Fe4 Fe6 123.51(3) . . ?
S5 Fe4 S4 112.72(4) . . ?
S5 Fe4 S6 105.42(3) . . ?
S6 Fe4 Fe5 52.55(3) . . ?
S6 Fe4 Fe6 52.31(3) . . ?
Fe4 Fe5 Fe6 86.81(2) . 2_676 ?
Cl5 Fe5 Fe4 128.19(4) . . ?
Cl5 Fe5 Fe6 128.85(5) . 2_676 ?
Cl5 Fe5 S4 109.83(5) . 2_676 ?
Cl5 Fe5 S5 115.96(5) . . ?
Cl5 Fe5 S6 109.08(5) . . ?
S4 Fe5 Fe4 121.97(3) 2_676 . ?
S4 Fe5 Fe6 53.18(2) 2_676 2_676 ?
S4 Fe5 S5 105.75(4) 2_676 . ?
S5 Fe5 Fe4 52.37(2) . . ?
S5 Fe5 Fe6 52.59(3) . 2_676 ?
S6 Fe5 Fe4 52.93(2) . . ?
S6 Fe5 Fe6 122.07(3) . 2_676 ?
S6 Fe5 S4 110.81(3) . 2_676 ?
S6 Fe5 S5 105.29(3) . . ?
Fe5 Fe6 Fe4 87.045(19) 2_676 . ?
Cl6 Fe6 Fe4 126.15(4) . . ?
Cl6 Fe6 Fe5 128.50(4) . 2_676 ?
Cl6 Fe6 S4 114.26(4) . . ?
Cl6 Fe6 S5 111.42(4) . 2_676 ?
Cl6 Fe6 S6 109.05(4) . . ?
S4 Fe6 Fe4 52.09(2) . . ?
S4 Fe6 Fe5 52.48(2) . 2_676 ?
S5 Fe6 Fe4 122.41(3) 2_676 . ?
S5 Fe6 Fe5 52.78(3) 2_676 2_676 ?
S5 Fe6 S4 105.24(3) 2_676 . ?
S6 Fe6 Fe4 52.70(2) . . ?
S6 Fe6 Fe5 122.39(3) . 2_676 ?
S6 Fe6 S4 104.78(3) . . ?
S6 Fe6 S5 111.92(4) . 2_676 ?
Fe4 S4 Fe5 114.13(4) . 2_676 ?
Fe4 S4 Fe6 74.88(3) . . ?
Fe5 S4 Fe6 74.34(3) 2_676 . ?
Fe4 S5 Fe5 74.76(3) . . ?
Fe4 S5 Fe6 113.36(4) . 2_676 ?
Fe6 S5 Fe5 74.63(3) 2_676 . ?
Fe5 S6 Fe4 74.52(3) . . ?
Fe6 S6 Fe4 75.00(3) . . ?
Fe6 S6 Fe5 114.96(4) . . ?
C8 N1 C7 108.7(3) . . ?
C9 N1 C7 111.1(3) . . ?
C9 N1 C8 108.1(3) . . ?
C9 N1 C10 109.5(3) . . ?
C10 N1 C7 111.0(3) . . ?
C10 N1 C8 108.3(3) . . ?
C2 C1 H1 119.5 . . ?
C2 C1 C6 120.9(4) . . ?
C6 C1 H1 119.5 . . ?
C1 C2 H2 119.8 . . ?
C3 C2 C1 120.5(6) . . ?
C3 C2 H2 119.8 . . ?
C2 C3 H3 119.8 . . ?
C2 C3 C4 120.4(5) . . ?
C4 C3 H3 119.8 . . ?
C3 C4 H4 119.6 . . ?
C3 C4 C5 120.7(5) . . ?
C5 C4 H4 119.6 . . ?
C4 C5 H5 120.8 . . ?
C6 C5 C4 118.3(5) . . ?
C6 C5 H5 120.8 . . ?
C1 C6 C5 119.1(4) . . ?
C1 C6 C7 119.7(3) . . ?
C5 C6 C7 121.2(4) . . ?
N1 C7 H7A 108.5 . . ?
N1 C7 H7B 108.5 . . ?
C6 C7 N1 115.2(3) . . ?
C6 C7 H7A 108.5 . . ?
C6 C7 H7B 108.5 . . ?
H7A C7 H7B 107.5 . . ?
N1 C8 H8A 109.5 . . ?
N1 C8 H8B 109.5 . . ?
N1 C8 H8C 109.5 . . ?
H8A C8 H8B 109.5 . . ?
H8A C8 H8C 109.5 . . ?
H8B C8 H8C 109.5 . . ?
N1 C9 H9A 109.5 . . ?
N1 C9 H9B 109.5 . . ?
N1 C9 H9C 109.5 . . ?
H9A C9 H9B 109.5 . . ?
H9A C9 H9C 109.5 . . ?
H9B C9 H9C 109.5 . . ?
N1 C10 H10A 109.5 . . ?
N1 C10 H10B 109.5 . . ?
N1 C10 H10C 109.5 . . ?
H10A C10 H10B 109.5 . . ?
H10A C10 H10C 109.5 . . ?
H10B C10 H10C 109.5 . . ?
C28 N2 C27 110.4(3) . . ?
C28 N2 C29 110.0(4) . . ?
C29 N2 C27 108.0(3) . . ?
C30 N2 C27 110.9(3) . . ?
C30 N2 C28 109.4(4) . . ?
C30 N2 C29 108.1(4) . . ?
C22 C21 H21 120.2 . . ?
C22 C21 C26 119.6(4) . . ?
C26 C21 H21 120.2 . . ?
C21 C22 H22 119.6 . . ?
C23 C22 C21 120.7(5) . . ?
C23 C22 H22 119.6 . . ?
C22 C23 H23 120.0 . . ?
C22 C23 C24 120.0(4) . . ?
C24 C23 H23 120.0 . . ?
C23 C24 H24 120.1 . . ?
C23 C24 C25 119.8(5) . . ?
C25 C24 H24 120.1 . . ?
C24 C25 H25 119.6 . . ?
C24 C25 C26 120.9(4) . . ?
C26 C25 H25 119.6 . . ?
C21 C26 C27 120.9(3) . . ?
C25 C26 C21 119.0(4) . . ?
C25 C26 C27 120.0(3) . . ?
N2 C27 H27A 108.3 . . ?
N2 C27 H27B 108.3 . . ?
C26 C27 N2 115.8(3) . . ?
C26 C27 H27A 108.3 . . ?
C26 C27 H27B 108.3 . . ?
H27A C27 H27B 107.4 . . ?
N2 C28 H28A 109.5 . . ?
N2 C28 H28B 109.5 . . ?
N2 C28 H28C 109.5 . . ?
H28A C28 H28B 109.5 . . ?
H28A C28 H28C 109.5 . . ?
H28B C28 H28C 109.5 . . ?
N2 C29 H29A 109.5 . . ?
N2 C29 H29B 109.5 . . ?
N2 C29 H29C 109.5 . . ?
H29A C29 H29B 109.5 . . ?
H29A C29 H29C 109.5 . . ?
H29B C29 H29C 109.5 . . ?
N2 C30 H30A 109.5 . . ?
N2 C30 H30B 109.5 . . ?
N2 C30 H30C 109.5 . . ?
H30A C30 H30B 109.5 . . ?
H30A C30 H30C 109.5 . . ?
H30B C30 H30C 109.5 . . ?
C18 N3 C17 111.2(3) . . ?
C18 N3 C19 109.0(3) . . ?
C18 N3 C20 109.0(4) . . ?
C19 N3 C17 110.7(3) . . ?
C19 N3 C20 108.1(3) . . ?
C20 N3 C17 108.7(3) . . ?
C12 C11 H11 119.4 . . ?
C12 C11 C16 121.3(5) . . ?
C16 C11 H11 119.4 . . ?
C11 C12 H12 120.0 . . ?
C11 C12 C13 120.1(5) . . ?
C13 C12 H12 120.0 . . ?
C12 C13 H13 120.3 . . ?
C14 C13 C12 119.3(5) . . ?
C14 C13 H13 120.3 . . ?
C13 C14 H14 119.7 . . ?
C13 C14 C15 120.5(5) . . ?
C15 C14 H14 119.7 . . ?
C14 C15 H15 119.6 . . ?
C14 C15 C16 120.8(4) . . ?
C16 C15 H15 119.6 . . ?
C11 C16 C15 118.0(4) . . ?
C11 C16 C17 121.6(4) . . ?
C15 C16 C17 120.4(4) . . ?
N3 C17 H17A 108.2 . . ?
N3 C17 H17B 108.2 . . ?
C16 C17 N3 116.2(3) . . ?
C16 C17 H17A 108.2 . . ?
C16 C17 H17B 108.2 . . ?
H17A C17 H17B 107.4 . . ?
N3 C18 H18A 109.5 . . ?
N3 C18 H18B 109.5 . . ?
N3 C18 H18C 109.5 . . ?
H18A C18 H18B 109.5 . . ?
H18A C18 H18C 109.5 . . ?
H18B C18 H18C 109.5 . . ?
N3 C19 H19A 109.5 . . ?
N3 C19 H19B 109.5 . . ?
N3 C19 H19C 109.5 . . ?
H19A C19 H19B 109.5 . . ?
H19A C19 H19C 109.5 . . ?
H19B C19 H19C 109.5 . . ?
N3 C20 H20A 109.5 . . ?
N3 C20 H20B 109.5 . . ?
N3 C20 H20C 109.5 . . ?
H20A C20 H20B 109.5 . . ?
H20A C20 H20C 109.5 . . ?
H20B C20 H20C 109.5 . . ?

loop_
_geom_bond_atom_site_label_1
_geom_bond_atom_site_label_2
_geom_bond_distance
_geom_bond_site_symmetry_2
_geom_bond_publ_flag
Fe1 Fe2 2.7628(7) . ?
Fe1 Fe3 2.7613(7) 2_567 ?
Fe1 Cl1 2.2035(10) . ?
Fe1 S1 2.2930(9) . ?
Fe1 S2 2.2695(9) 2_567 ?
Fe1 S3 2.2649(10) . ?
Fe2 Fe3 2.7536(6) . ?
Fe2 Cl2 2.2179(10) . ?
Fe2 S1 2.2792(10) . ?
Fe2 S2 2.2703(9) . ?
Fe2 S3 2.2893(9) . ?
Fe3 Cl3 2.2130(11) . ?
Fe3 S1 2.2759(10) 2_567 ?
Fe3 S2 2.2912(9) . ?
Fe3 S3 2.2655(9) . ?
Fe4 Fe5 2.7603(6) . ?
Fe4 Fe6 2.7752(6) . ?
Fe4 Cl4 2.2145(10) . ?
Fe4 S4 2.2682(9) . ?
Fe4 S5 2.2659(9) . ?
Fe4 S6 2.2854(9) . ?
Fe5 Fe6 2.7621(7) 2_676 ?
Fe5 Cl5 2.1950(12) . ?
Fe5 S4 2.2754(9) 2_676 ?
Fe5 S5 2.2810(9) . ?
Fe5 S6 2.2740(9) . ?
Fe6 Cl6 2.2127(10) . ?
Fe6 S4 2.2964(9) . ?
Fe6 S5 2.2755(10) 2_676 ?
Fe6 S6 2.2736(10) . ?
N1 C7 1.508(5) . ?
N1 C8 1.500(5) . ?
N1 C9 1.490(5) . ?
N1 C10 1.496(5) . ?
C1 H1 0.9300 . ?
C1 C2 1.368(6) . ?
C1 C6 1.383(6) . ?
C2 H2 0.9300 . ?
C2 C3 1.337(8) . ?
C3 H3 0.9300 . ?
C3 C4 1.366(9) . ?
C4 H4 0.9300 . ?
C4 C5 1.402(8) . ?
C5 H5 0.9300 . ?
C5 C6 1.384(5) . ?
C6 C7 1.495(6) . ?
C7 H7A 0.9700 . ?
C7 H7B 0.9700 . ?
C8 H8A 0.9600 . ?
C8 H8B 0.9600 . ?
C8 H8C 0.9600 . ?
C9 H9A 0.9600 . ?
C9 H9B 0.9600 . ?
C9 H9C 0.9600 . ?
C10 H10A 0.9600 . ?
C10 H10B 0.9600 . ?
C10 H10C 0.9600 . ?
N2 C27 1.523(4) . ?
N2 C28 1.486(6) . ?
N2 C29 1.492(5) . ?
N2 C30 1.484(5) . ?
C21 H21 0.9300 . ?
C21 C22 1.384(6) . ?
C21 C26 1.389(5) . ?
C22 H22 0.9300 . ?
C22 C23 1.372(8) . ?
C23 H23 0.9300 . ?
C23 C24 1.372(8) . ?
C24 H24 0.9300 . ?
C24 C25 1.377(6) . ?
C25 H25 0.9300 . ?
C25 C26 1.385(5) . ?
C26 C27 1.479(5) . ?
C27 H27A 0.9700 . ?
C27 H27B 0.9700 . ?
C28 H28A 0.9600 . ?
C28 H28B 0.9600 . ?
C28 H28C 0.9600 . ?
C29 H29A 0.9600 . ?
C29 H29B 0.9600 . ?
C29 H29C 0.9600 . ?
C30 H30A 0.9600 . ?
C30 H30B 0.9600 . ?
C30 H30C 0.9600 . ?
N3 C17 1.518(5) . ?
N3 C18 1.494(5) . ?
N3 C19 1.496(5) . ?
N3 C20 1.505(5) . ?
C11 H11 0.9300 . ?
C11 C12 1.363(7) . ?
C11 C16 1.372(6) . ?
C12 H12 0.9300 . ?
C12 C13 1.382(8) . ?
C13 H13 0.9300 . ?
C13 C14 1.358(7) . ?
C14 H14 0.9300 . ?
C14 C15 1.371(6) . ?
C15 H15 0.9300 . ?
C15 C16 1.383(6) . ?
C16 C17 1.493(6) . ?
C17 H17A 0.9700 . ?
C17 H17B 0.9700 . ?
C18 H18A 0.9600 . ?
C18 H18B 0.9600 . ?
C18 H18C 0.9600 . ?
C19 H19A 0.9600 . ?
C19 H19B 0.9600 . ?
C19 H19C 0.9600 . ?
C20 H20A 0.9600 . ?
C20 H20B 0.9600 . ?
C20 H20C 0.9600 . ?
